data_4346345
loop_
_publ_author_name
'Forrest, William P.'
'Choudhuri, Mohommad M. R.'
'Kilyanek, Stefan M.'
'Natoli, Sean N.'
'Prentice, Boone M.'
'Fanwick, Phillip E.'
'Crutchley, Robert J.'
'Ren, Tong'

_publ_section_title
;
 Synthesis and Electronic Structure of Ru2(Xap)4(Y-gem-DEE) Type
 Compounds: Effect of Cross-Conjugation.
;
_journal_issue 15
_journal_name_full 'Inorganic chemistry'
_journal_page_first 7645
_journal_page_last 7652
_journal_paper_doi 10.1021/acs.inorgchem.5b01315
_journal_volume 54
_journal_year 2015
_chemical_formula_moiety 'C52 H43 N8 Ru2,C5 H12'
_chemical_formula_sum 'C57 H55 N8 Ru2'
_chemical_formula_weight 1054.23
_space_group_crystal_system triclinic
_space_group_IT_number 2
_space_group_name_Hall '-P 1'
_space_group_name_H-M_alt 'P -1'
_atom_sites_solution_hydrogens geom
_atom_sites_solution_primary heavy
_atom_sites_solution_secondary difmap
_audit_creation_method SHELXL-2014/7
_cell_angle_alpha 100.918(10)
_cell_angle_beta 93.269(14)
_cell_angle_gamma 93.815(13)
_cell_formula_units_Z 2
_cell_length_a 9.9793(17)
_cell_length_b 13.587(2)
_cell_length_c 18.825(3)
_cell_measurement_reflns_used 34915
_cell_measurement_temperature 150(2)
_cell_measurement_theta_max 59.118
_cell_measurement_theta_min 3.702
_cell_volume 2494.4(7)
_computing_cell_refinement 'HKL3000 (Otwinowski & Minor, 1997)'
_computing_data_collection 'Crystal Clear(Rigaku 2001)'
_computing_data_reduction 'HKL3000 (Otwinowski & Minor, 1997)'
_computing_publication_material 'local programs'
_computing_structure_refinement 'SHELXL-2014/7 (Sheldrick, 2014)'
_computing_structure_solution 'DIRDIF/PATTY (Burskens, et. al,. 2008)'
_diffrn_ambient_temperature 150(2)
_diffrn_measured_fraction_theta_full 0.918
_diffrn_measured_fraction_theta_max 0.918
_diffrn_measurement_details
;
Data were collected on a Rigaku Rapid which has a quarter 
chi circle and a 200 degree curved image plate at a fixed 
distance of 127.4mm.  Strategy was optimized using the 
CrystalClear software.  The completeness is the best 
that can be obtained with this geometry. The missing data are not 
cusp data but mostly high angle data.
Also the use of HKL3000/SCALEPACK lowers the number 
of observed data as inconsistent equivalents are removed 
from the data set and not included in the collected total.
;
_diffrn_measurement_device_type 'Rigaku Rapid II'
_diffrn_measurement_method \w
_diffrn_radiation_type CuK\a
_diffrn_radiation_wavelength 1.54178
_diffrn_reflns_av_R_equivalents 0.102
_diffrn_reflns_av_unetI/netI 0.0422
_diffrn_reflns_Laue_measured_fraction_max 0.918
_diffrn_reflns_limit_h_max 11
_diffrn_reflns_limit_h_min 0
_diffrn_reflns_limit_k_max 15
_diffrn_reflns_limit_k_min -15
_diffrn_reflns_limit_l_max 20
_diffrn_reflns_limit_l_min -20
_diffrn_reflns_number 34915
_diffrn_reflns_point_group_measured_fraction_full 0.918
_diffrn_reflns_point_group_measured_fraction_max 0.918
_diffrn_reflns_theta_full 59.118
_diffrn_reflns_theta_max 59.118
_diffrn_reflns_theta_min 3.702
_diffrn_source 'microfocus source'
_exptl_absorpt_coefficient_mu 5.255
_exptl_absorpt_correction_T_max 0.949
_exptl_absorpt_correction_T_min 0.164
_exptl_absorpt_correction_type multi-scan
_exptl_absorpt_process_details 'SCALEPACK (Otwinowski & Minor, 1997)'
_exptl_crystal_colour green
_exptl_crystal_density_diffrn 1.404
_exptl_crystal_description platelet
_exptl_crystal_F_000 1082
_exptl_crystal_size_max 0.200
_exptl_crystal_size_mid 0.100
_exptl_crystal_size_min 0.010
_refine_diff_density_max 1.410
_refine_diff_density_min -0.384
_refine_diff_density_rms 0.123
_refine_ls_extinction_method none
_refine_ls_goodness_of_fit_ref 1.055
_refine_ls_hydrogen_treatment constr
_refine_ls_matrix_type full
_refine_ls_number_parameters 607
_refine_ls_number_reflns 6605
_refine_ls_number_restraints 0
_refine_ls_restrained_S_all 1.055
_refine_ls_R_factor_all 0.1177
_refine_ls_R_factor_gt 0.0823
_refine_ls_shift/su_max 0.001
_refine_ls_shift/su_mean 0.000
_refine_ls_structure_factor_coef Fsqd
_refine_ls_weighting_details 'w=1/[\s^2^(Fo^2^)+(0.1558P)^2^+3.2860P] where P=(Fo^2^+2Fc^2^)/3'
_refine_ls_weighting_scheme calc
_refine_ls_wR_factor_gt 0.2263
_refine_ls_wR_factor_ref 0.2579
_reflns_Friedel_coverage 0.000
_reflns_number_gt 4269
_reflns_number_total 6605
_reflns_threshold_expression 'I > 2\s(I)'
_cod_data_source_file ic5b01315_si_002.cif
_cod_data_source_block WF91C
_cod_original_cell_volume 2494.4(8)
_cod_database_code 4346345
_shelx_shelxl_version_number 2014/7
_shelx_space_group_comment
;
The symmetry employed for this shelxl refinement is uniquely defined
by the following loop, which should always be used as a source of
symmetry information in preference to the above space-group names.
They are only intended as comments.
;
_shelx_estimated_absorpt_t_min 0.420
_shelx_estimated_absorpt_t_max 0.949

loop_
_space_group_symop_operation_xyz
'x, y, z'
'-x, -y, -z'

loop_
_atom_site_label
_atom_site_type_symbol
_atom_site_fract_x
_atom_site_fract_y
_atom_site_fract_z
_atom_site_U_iso_or_equiv
_atom_site_adp_type
_atom_site_occupancy
_atom_site_site_symmetry_order
_atom_site_calc_flag
_atom_site_refinement_flags_posn
_atom_site_refinement_flags_adp
Ru1 Ru 1.08533(8) 0.24688(6) 1.19684(5) 0.0954(4) Uani 1 1 d . .
Ru2 Ru 1.09294(7) 0.19346(6) 1.30622(5) 0.0892(4) Uani 1 1 d . .
N1 N 0.8847(8) 0.1866(7) 1.1799(6) 0.096(3) Uani 1 1 d . .
N2 N 0.9197(8) 0.1005(6) 1.2732(5) 0.091(2) Uani 1 1 d . .
N3 N 1.0251(9) 0.3860(7) 1.2522(6) 0.101(3) Uani 1 1 d . .
N4 N 0.9803(8) 0.3076(6) 1.3482(5) 0.094(3) Uani 1 1 d . .
N5 N 1.2880(9) 0.3020(7) 1.2202(7) 0.103(3) Uani 1 1 d . .
N6 N 1.2652(8) 0.2866(6) 1.3395(7) 0.094(3) Uani 1 1 d . .
N7 N 1.1462(8) 0.1077(6) 1.1474(6) 0.092(3) Uani 1 1 d . .
N8 N 1.2045(8) 0.0792(6) 1.2634(6) 0.088(2) Uani 1 1 d . .
C1 C 1.0764(12) 0.2957(8) 1.0990(7) 0.090(3) Uani 1 1 d . .
C2 C 1.0904(15) 0.3321(13) 1.0480(14) 0.153(7) Uani 1 1 d . .
C3 C 1.0275(19) 0.3191(18) 0.9214(13) 0.172(8) Uani 1 1 d . .
C5 C 1.1106(19) 0.3743(15) 0.9827(13) 0.158(6) Uani 1 1 d . .
C6 C 1.188(2) 0.4563(18) 0.9809(13) 0.168(6) Uani 1 1 d . .
C7 C 1.270(2) 0.5175(18) 1.0421(12) 0.222(10) Uani 1 1 d . .
H7A H 1.2876 0.4772 1.0791 0.332 Uiso 1 1 calc R U
H7B H 1.2216 0.5755 1.0628 0.332 Uiso 1 1 calc R U
H7C H 1.3555 0.5411 1.0255 0.332 Uiso 1 1 calc R U
C8 C 1.207(2) 0.4986(17) 0.9166(14) 0.217(10) Uani 1 1 d . .
H8A H 1.1795 0.4473 0.8732 0.326 Uiso 1 1 calc R U
H8B H 1.3023 0.5210 0.9155 0.326 Uiso 1 1 calc R U
H8C H 1.1523 0.5560 0.9175 0.326 Uiso 1 1 calc R U
C11 C 0.8378(12) 0.1163(8) 1.2170(7) 0.092(3) Uani 1 1 d . .
C12 C 0.7084(10) 0.0687(8) 1.1975(7) 0.095(3) Uani 1 1 d . .
H12 H 0.6772 0.0161 1.2207 0.114 Uiso 1 1 calc R U
C13 C 0.6263(11) 0.0971(11) 1.1453(8) 0.114(4) Uani 1 1 d . .
H13 H 0.5375 0.0661 1.1339 0.137 Uiso 1 1 calc R U
C14 C 0.6726(12) 0.1710(11) 1.1091(7) 0.114(4) Uani 1 1 d . .
H14 H 0.6179 0.1921 1.0727 0.136 Uiso 1 1 calc R U
C15 C 0.7985(12) 0.2110(9) 1.1282(7) 0.101(3) Uani 1 1 d . .
H15 H 0.8311 0.2613 1.1034 0.121 Uiso 1 1 calc R U
C21 C 0.8984(9) 0.0170(8) 1.3053(8) 0.091(3) Uani 1 1 d . .
C22 C 0.8936(10) 0.0293(9) 1.3805(8) 0.095(3) Uani 1 1 d . .
H22 H 0.8978 0.0950 1.4094 0.114 Uiso 1 1 calc R U
C23 C 0.8830(10) -0.0516(10) 1.4123(7) 0.100(3) Uani 1 1 d . .
H23 H 0.8793 -0.0423 1.4634 0.120 Uiso 1 1 calc R U
C24 C 0.8776(11) -0.1479(10) 1.3715(10) 0.116(4) Uani 1 1 d . .
H24 H 0.8709 -0.2042 1.3947 0.139 Uiso 1 1 calc R U
C25 C 0.8818(13) -0.1624(9) 1.2977(9) 0.119(4) Uani 1 1 d . .
H25 H 0.8762 -0.2287 1.2697 0.143 Uiso 1 1 calc R U
C26 C 0.8941(12) -0.0807(9) 1.2639(7) 0.105(3) Uani 1 1 d . .
H26 H 0.8997 -0.0907 1.2129 0.127 Uiso 1 1 calc R U
C31 C 0.9720(10) 0.3868(8) 1.3175(7) 0.090(3) Uani 1 1 d . .
C32 C 0.9132(11) 0.4770(9) 1.3494(7) 0.103(3) Uani 1 1 d . .
H32 H 0.8712 0.4795 1.3937 0.124 Uiso 1 1 calc R U
C33 C 0.9165(14) 0.5585(10) 1.3176(9) 0.133(5) Uani 1 1 d . .
H33 H 0.8763 0.6173 1.3390 0.160 Uiso 1 1 calc R U
C34 C 0.9777(15) 0.5554(10) 1.2550(9) 0.145(6) Uani 1 1 d . .
H34 H 0.9818 0.6119 1.2320 0.174 Uiso 1 1 calc R U
C35 C 1.0338(13) 0.4684(9) 1.2252(8) 0.125(4) Uani 1 1 d . .
H35 H 1.0813 0.4679 1.1828 0.150 Uiso 1 1 calc R U
C41 C 0.956(2) 0.274(2) 0.8766(17) 0.236(12) Uani 1 1 d . .
H41 H 0.8957 0.2358 0.8390 0.283 Uiso 1 1 calc R U
C42 C 0.9466(12) 0.3144(9) 1.4777(8) 0.108(4) Uani 1 1 d . .
H42 H 1.0401 0.3319 1.4896 0.129 Uiso 1 1 calc R U
C43 C 0.8632(13) 0.3053(10) 1.5327(8) 0.122(4) Uani 1 1 d . .
H43 H 0.8972 0.3175 1.5821 0.147 Uiso 1 1 calc R U
C44 C 0.7286(13) 0.2778(9) 1.5131(9) 0.109(4) Uani 1 1 d . .
H44 H 0.6697 0.2715 1.5502 0.130 Uiso 1 1 calc R U
C45 C 0.6781(12) 0.2598(9) 1.4450(9) 0.112(4) Uani 1 1 d . .
H45 H 0.5848 0.2406 1.4340 0.135 Uiso 1 1 calc R U
C46 C 0.7612(11) 0.2688(8) 1.3900(7) 0.099(3) Uani 1 1 d . .
H46 H 0.7244 0.2544 1.3412 0.119 Uiso 1 1 calc R U
C4` C 0.8971(9) 0.2985(7) 1.4045(8) 0.089(3) Uani 1 1 d . .
C51 C 1.3425(12) 0.3193(8) 1.2905(8) 0.096(3) Uani 1 1 d . .
C52 C 1.4744(10) 0.3639(9) 1.3074(7) 0.104(4) Uani 1 1 d . .
H52 H 1.5117 0.3777 1.3561 0.125 Uiso 1 1 calc R U
C53 C 1.5478(12) 0.3872(9) 1.2539(9) 0.114(4) Uani 1 1 d . .
H53 H 1.6375 0.4163 1.2654 0.136 Uiso 1 1 calc R U
C54 C 1.4944(13) 0.3692(10) 1.1821(10) 0.122(4) Uani 1 1 d . .
H54 H 1.5460 0.3863 1.1446 0.147 Uiso 1 1 calc R U
C55 C 1.3642(13) 0.3259(9) 1.1671(8) 0.113(4) Uani 1 1 d . .
H55 H 1.3267 0.3123 1.1184 0.136 Uiso 1 1 calc R U
C61 C 1.2977(9) 0.3215(8) 1.4147(8) 0.091(3) Uani 1 1 d . .
C62 C 1.3082(9) 0.4235(8) 1.4429(7) 0.095(3) Uani 1 1 d . .
H62 H 1.2952 0.4696 1.4114 0.114 Uiso 1 1 calc R U
C63 C 1.3377(11) 0.4596(9) 1.5169(8) 0.104(4) Uani 1 1 d . .
H63 H 1.3434 0.5297 1.5364 0.125 Uiso 1 1 calc R U
C64 C 1.3581(10) 0.3916(10) 1.5608(7) 0.103(4) Uani 1 1 d . .
H64 H 1.3799 0.4146 1.6113 0.123 Uiso 1 1 calc R U
C65 C 1.3474(10) 0.2899(9) 1.5322(8) 0.099(3) Uani 1 1 d . .
H65 H 1.3615 0.2433 1.5632 0.119 Uiso 1 1 calc R U
C66 C 1.3162(10) 0.2554(9) 1.4592(8) 0.098(3) Uani 1 1 d . .
H66 H 1.3078 0.1852 1.4400 0.117 Uiso 1 1 calc R U
C71 C 1.2051(10) 0.0496(8) 1.1904(8) 0.094(3) Uani 1 1 d . .
C72 C 1.2613(11) -0.0394(8) 1.1542(8) 0.101(3) Uani 1 1 d . .
H72 H 1.3076 -0.0787 1.1829 0.122 Uiso 1 1 calc R U
C73 C 1.2515(12) -0.0697(10) 1.0817(9) 0.120(4) Uani 1 1 d . .
H73 H 1.2881 -0.1297 1.0593 0.144 Uiso 1 1 calc R U
C74 C 1.1860(13) -0.0104(10) 1.0411(8) 0.120(4) Uani 1 1 d . .
H74 H 1.1750 -0.0304 0.9898 0.144 Uiso 1 1 calc R U
C75 C 1.1373(11) 0.0766(9) 1.0741(8) 0.106(4) Uani 1 1 d . .
H75 H 1.0954 0.1171 1.0448 0.128 Uiso 1 1 calc R U
C81 C 1.2914(10) 0.0368(8) 1.3091(7) 0.093(3) Uani 1 1 d . .
C82 C 1.4289(10) 0.0548(8) 1.3090(7) 0.104(3) Uani 1 1 d . .
H82 H 1.4656 0.0930 1.2764 0.124 Uiso 1 1 calc R U
C83 C 1.5128(12) 0.0175(10) 1.3559(8) 0.113(4) Uani 1 1 d . .
H83 H 1.6075 0.0304 1.3558 0.135 Uiso 1 1 calc R U
C84 C 1.4611(13) -0.0384(10) 1.4034(7) 0.111(4) Uani 1 1 d . .
H84 H 1.5196 -0.0665 1.4345 0.133 Uiso 1 1 calc R U
C85 C 1.3269(13) -0.0529(10) 1.4052(8) 0.122(4) Uani 1 1 d . .
H85 H 1.2906 -0.0880 1.4398 0.146 Uiso 1 1 calc R U
C86 C 1.2416(12) -0.0175(9) 1.3577(8) 0.114(4) Uani 1 1 d . .
H86 H 1.1471 -0.0307 1.3585 0.137 Uiso 1 1 calc R U
C91 C 0.375(3) 0.664(3) 0.2708(16) 0.35(3) Uani 1 1 d . .
H91A H 0.3370 0.7292 0.2813 0.528 Uiso 1 1 calc R U
H91B H 0.3865 0.6377 0.3157 0.528 Uiso 1 1 calc R U
H91C H 0.3143 0.6168 0.2356 0.528 Uiso 1 1 calc R U
C92 C 0.501(3) 0.675(2) 0.242(2) 0.284(17) Uani 1 1 d . .
H92A H 0.5326 0.6077 0.2256 0.341 Uiso 1 1 calc R U
H92B H 0.5661 0.7120 0.2812 0.341 Uiso 1 1 calc R U
C93 C 0.500(3) 0.734(2) 0.175(2) 0.247(13) Uani 1 1 d . .
H93A H 0.4233 0.7014 0.1413 0.296 Uiso 1 1 calc R U
H93B H 0.4749 0.8025 0.1952 0.296 Uiso 1 1 calc R U
C94 C 0.616(4) 0.749(4) 0.127(3) 0.38(3) Uani 1 1 d . .
H94A H 0.6862 0.7952 0.1581 0.459 Uiso 1 1 calc R U
H94B H 0.6547 0.6834 0.1145 0.459 Uiso 1 1 calc R U
C95 C 0.603(4) 0.786(3) 0.0604(17) 0.30(2) Uani 1 1 d . .
H95A H 0.5406 0.7392 0.0255 0.449 Uiso 1 1 calc R U
H95B H 0.6908 0.7914 0.0406 0.449 Uiso 1 1 calc R U
H95C H 0.5668 0.8523 0.0699 0.449 Uiso 1 1 calc R U

loop_
_atom_site_aniso_label
_atom_site_aniso_U_11
_atom_site_aniso_U_22
_atom_site_aniso_U_33
_atom_site_aniso_U_23
_atom_site_aniso_U_13
_atom_site_aniso_U_12
Ru1 0.0653(5) 0.0812(6) 0.1412(9) 0.0184(5) 0.0211(5) 0.0145(4)
Ru2 0.0541(5) 0.0752(5) 0.1386(8) 0.0161(5) 0.0185(4) 0.0113(4)
N1 0.058(5) 0.100(6) 0.133(8) 0.022(6) 0.014(5) 0.016(5)
N2 0.065(5) 0.082(6) 0.128(7) 0.026(5) 0.018(5) 0.008(4)
N3 0.078(6) 0.077(6) 0.154(9) 0.027(6) 0.035(6) 0.015(4)
N4 0.067(5) 0.080(5) 0.143(8) 0.028(5) 0.025(5) 0.024(4)
N5 0.070(6) 0.091(6) 0.146(9) 0.012(6) 0.029(6) 0.013(5)
N6 0.061(5) 0.085(6) 0.142(9) 0.029(6) 0.023(6) 0.013(4)
N7 0.060(5) 0.075(5) 0.140(8) 0.011(6) 0.019(5) 0.015(4)
N8 0.060(5) 0.076(5) 0.127(8) 0.015(5) 0.017(5) 0.018(4)
C1 0.074(7) 0.072(7) 0.133(10) 0.028(6) 0.037(7) 0.019(5)
C2 0.090(10) 0.116(12) 0.26(2) 0.034(14) 0.051(13) 0.007(9)
C3 0.096(12) 0.21(2) 0.21(2) 0.069(17) -0.018(12) -0.026(13)
C5 0.119(13) 0.139(14) 0.22(2) 0.056(14) 0.003(14) -0.013(11)
C6 0.154(17) 0.161(17) 0.21(2) 0.064(16) 0.035(16) 0.032(14)
C7 0.18(2) 0.22(2) 0.23(2) 0.006(18) -0.030(17) -0.042(17)
C8 0.160(18) 0.21(2) 0.32(3) 0.14(2) 0.038(18) 0.017(15)
C11 0.077(8) 0.080(7) 0.119(9) 0.011(7) 0.023(7) 0.014(6)
C12 0.055(6) 0.099(7) 0.132(9) 0.020(7) 0.015(6) 0.008(5)
C13 0.061(7) 0.125(10) 0.146(11) 0.000(9) 0.007(7) 0.014(7)
C14 0.066(8) 0.130(10) 0.146(11) 0.025(9) 0.010(7) 0.016(7)
C15 0.083(8) 0.099(8) 0.126(10) 0.022(7) 0.018(7) 0.030(7)
C21 0.041(5) 0.083(7) 0.151(11) 0.030(7) 0.009(6) 0.004(5)
C22 0.065(6) 0.090(8) 0.135(11) 0.024(7) 0.022(6) 0.022(5)
C23 0.062(6) 0.102(9) 0.141(10) 0.029(8) 0.017(6) 0.015(6)
C24 0.085(8) 0.093(9) 0.180(14) 0.048(9) 0.035(9) 0.007(6)
C25 0.117(10) 0.085(8) 0.156(13) 0.027(9) 0.024(9) -0.005(7)
C26 0.107(9) 0.083(8) 0.127(9) 0.017(7) 0.025(7) 0.007(6)
C31 0.063(6) 0.082(7) 0.124(9) 0.014(7) 0.023(6) 0.010(5)
C32 0.083(7) 0.090(7) 0.143(10) 0.024(7) 0.027(7) 0.019(6)
C33 0.134(11) 0.088(8) 0.189(14) 0.030(9) 0.064(10) 0.032(8)
C34 0.156(13) 0.091(9) 0.206(16) 0.045(10) 0.085(12) 0.039(9)
C35 0.125(11) 0.089(8) 0.174(13) 0.046(9) 0.053(9) 0.017(8)
C41 0.154(19) 0.24(3) 0.33(3) 0.15(2) -0.04(2) -0.064(17)
C42 0.066(7) 0.106(8) 0.150(12) 0.015(8) 0.015(8) 0.017(6)
C43 0.084(9) 0.143(11) 0.144(12) 0.027(9) 0.021(8) 0.029(8)
C44 0.078(9) 0.100(8) 0.163(13) 0.048(8) 0.046(8) 0.020(6)
C45 0.062(7) 0.101(8) 0.179(14) 0.033(9) 0.023(9) 0.022(6)
C46 0.068(7) 0.105(8) 0.125(9) 0.014(7) 0.013(6) 0.021(6)
C4` 0.046(6) 0.071(6) 0.150(11) 0.016(6) 0.017(6) 0.009(4)
C51 0.088(8) 0.077(7) 0.123(10) 0.015(7) 0.024(8) 0.013(6)
C52 0.046(6) 0.117(9) 0.150(10) 0.023(8) 0.027(6) 0.004(6)
C53 0.075(8) 0.105(9) 0.160(13) 0.020(9) 0.039(9) -0.004(6)
C54 0.086(9) 0.109(9) 0.175(14) 0.024(9) 0.050(9) 0.003(7)
C55 0.084(8) 0.108(8) 0.152(11) 0.023(8) 0.046(8) 0.008(7)
C61 0.052(6) 0.084(8) 0.138(11) 0.020(8) 0.023(6) 0.019(5)
C62 0.064(6) 0.082(7) 0.139(11) 0.015(7) 0.021(6) 0.017(5)
C63 0.079(7) 0.080(7) 0.145(12) -0.003(8) 0.033(7) 0.005(6)
C64 0.062(6) 0.108(9) 0.134(10) 0.013(8) 0.017(6) 0.001(6)
C65 0.060(6) 0.093(8) 0.151(12) 0.029(8) 0.029(7) 0.021(5)
C66 0.059(6) 0.089(8) 0.141(11) 0.001(8) 0.025(6) 0.016(5)
C71 0.060(6) 0.078(7) 0.139(11) 0.010(7) 0.017(6) -0.002(5)
C72 0.081(7) 0.085(7) 0.138(11) 0.011(7) 0.009(7) 0.027(6)
C73 0.090(8) 0.106(9) 0.153(13) -0.012(9) 0.006(8) 0.039(7)
C74 0.104(9) 0.124(10) 0.122(10) -0.011(8) 0.020(8) 0.024(8)
C75 0.078(7) 0.104(8) 0.129(11) -0.002(8) 0.011(7) 0.017(6)
C81 0.058(6) 0.080(7) 0.135(9) 0.003(6) 0.018(6) 0.014(5)
C82 0.063(7) 0.096(7) 0.154(11) 0.031(7) 0.009(7) 0.005(6)
C83 0.064(7) 0.125(10) 0.144(11) 0.010(9) 0.004(7) 0.018(7)
C84 0.092(9) 0.117(9) 0.133(10) 0.032(8) 0.020(8) 0.046(7)
C85 0.088(9) 0.121(10) 0.172(13) 0.055(9) 0.030(8) 0.029(7)
C86 0.064(7) 0.113(9) 0.176(12) 0.042(9) 0.033(8) 0.021(6)
C91 0.17(2) 0.53(7) 0.30(4) -0.08(4) 0.06(2) 0.05(3)
C92 0.25(4) 0.24(3) 0.39(5) 0.12(3) -0.06(3) 0.07(3)
C93 0.17(2) 0.19(2) 0.35(4) 0.00(2) -0.04(2) 0.061(19)
C94 0.17(3) 0.45(7) 0.51(8) 0.08(6) -0.05(4) -0.02(4)
C95 0.28(4) 0.36(4) 0.26(3) 0.01(3) -0.01(3) 0.18(3)

loop_
_atom_type_symbol
_atom_type_description
_atom_type_scat_dispersion_real
_atom_type_scat_dispersion_imag
_atom_type_scat_source
C C 0.0181 0.0091 'International Tables Vol C Tables 4.2.6.8 and 6.1.1.4'
H H 0.0000 0.0000 'International Tables Vol C Tables 4.2.6.8 and 6.1.1.4'
N N 0.0311 0.0180 'International Tables Vol C Tables 4.2.6.8 and 6.1.1.4'
Ru Ru 0.0552 3.2960 'International Tables Vol C Tables 4.2.6.8 and 6.1.1.4'

loop_
_geom_angle_atom_site_label_1
_geom_angle_atom_site_label_2
_geom_angle_atom_site_label_3
_geom_angle
C1 Ru1 N7 91.5(4)
C1 Ru1 N1 92.0(5)
N7 Ru1 N1 89.3(3)
C1 Ru1 N5 92.1(5)
N7 Ru1 N5 89.9(3)
N1 Ru1 N5 175.9(4)
C1 Ru1 N3 91.3(4)
N7 Ru1 N3 177.1(4)
N1 Ru1 N3 91.0(3)
N5 Ru1 N3 89.7(3)
C1 Ru1 Ru2 179.3(3)
N7 Ru1 Ru2 89.0(3)
N1 Ru1 Ru2 87.6(3)
N5 Ru1 Ru2 88.4(3)
N3 Ru1 Ru2 88.1(3)
N8 Ru2 N4 179.5(4)
N8 Ru2 N6 90.7(3)
N4 Ru2 N6 89.6(3)
N8 Ru2 N2 89.5(3)
N4 Ru2 N2 90.2(3)
N6 Ru2 N2 179.7(4)
N8 Ru2 Ru1 89.8(3)
N4 Ru2 Ru1 89.8(3)
N6 Ru2 Ru1 89.6(3)
N2 Ru2 Ru1 90.5(3)
C11 N1 C15 117.2(10)
C11 N1 Ru1 120.9(8)
C15 N1 Ru1 121.7(9)
C11 N2 C21 122.1(10)
C11 N2 Ru2 119.9(8)
C21 N2 Ru2 117.7(7)
C35 N3 C31 120.1(10)
C35 N3 Ru1 122.8(9)
C31 N3 Ru1 117.1(7)
C31 N4 C4` 118.1(8)
C31 N4 Ru2 120.6(8)
C4` N4 Ru2 120.9(7)
C55 N5 C51 119.4(11)
C55 N5 Ru1 120.9(10)
C51 N5 Ru1 119.6(8)
C51 N6 C61 120.0(10)
C51 N6 Ru2 120.8(9)
C61 N6 Ru2 119.1(7)
C75 N7 C71 119.4(10)
C75 N7 Ru1 122.1(8)
C71 N7 Ru1 118.4(8)
C71 N8 C81 119.3(9)
C71 N8 Ru2 120.2(7)
C81 N8 Ru2 120.3(7)
C2 C1 Ru1 169.2(14)
C1 C2 C5 177.7(17)
C41 C3 C5 175(3)
C6 C5 C3 124(2)
C6 C5 C2 125(2)
C3 C5 C2 111.4(17)
C5 C6 C8 125(2)
C5 C6 C7 126(2)
C8 C6 C7 109(2)
C6 C7 H7A 109.5
C6 C7 H7B 109.5
H7A C7 H7B 109.5
C6 C7 H7C 109.5
H7A C7 H7C 109.5
H7B C7 H7C 109.5
C6 C8 H8A 109.5
C6 C8 H8B 109.5
H8A C8 H8B 109.5
C6 C8 H8C 109.5
H8A C8 H8C 109.5
H8B C8 H8C 109.5
N2 C11 N1 116.4(11)
N2 C11 C12 124.5(12)
N1 C11 C12 119.0(12)
C13 C12 C11 120.7(12)
C13 C12 H12 119.6
C11 C12 H12 119.6
C12 C13 C14 120.1(12)
C12 C13 H13 120.0
C14 C13 H13 120.0
C15 C14 C13 116.4(13)
C15 C14 H14 121.8
C13 C14 H14 121.8
C14 C15 N1 126.4(12)
C14 C15 H15 116.8
N1 C15 H15 116.8
N2 C21 C22 120.2(11)
N2 C21 C26 120.7(12)
C22 C21 C26 118.8(11)
C23 C22 C21 120.3(12)
C23 C22 H22 119.9
C21 C22 H22 119.9
C22 C23 C24 121.0(13)
C22 C23 H23 119.5
C24 C23 H23 119.5
C25 C24 C23 120.1(13)
C25 C24 H24 120.0
C23 C24 H24 120.0
C24 C25 C26 120.1(13)
C24 C25 H25 119.9
C26 C25 H25 119.9
C25 C26 C21 119.7(13)
C25 C26 H26 120.1
C21 C26 H26 120.1
N4 C31 N3 119.2(10)
N4 C31 C32 124.1(11)
N3 C31 C32 116.7(11)
C33 C32 C31 121.2(12)
C33 C32 H32 119.4
C31 C32 H32 119.4
C34 C33 C32 119.4(13)
C34 C33 H33 120.3
C32 C33 H33 120.3
C33 C34 C35 118.6(13)
C33 C34 H34 120.7
C35 C34 H34 120.7
N3 C35 C34 123.6(13)
N3 C35 H35 118.2
C34 C35 H35 118.2
C3 C41 H41 180.0
C43 C42 C4` 121.9(12)
C43 C42 H42 119.0
C4` C42 H42 119.0
C44 C43 C42 117.3(13)
C44 C43 H43 121.3
C42 C43 H43 121.3
C45 C44 C43 122.9(13)
C45 C44 H44 118.5
C43 C44 H44 118.5
C44 C45 C46 119.8(12)
C44 C45 H45 120.1
C46 C45 H45 120.1
C45 C46 C4` 121.4(12)
C45 C46 H46 119.3
C4` C46 H46 119.3
C46 C4` N4 120.9(12)
C46 C4` C42 116.5(11)
N4 C4` C42 122.6(9)
N6 C51 N5 116.3(11)
N6 C51 C52 123.8(13)
N5 C51 C52 119.8(12)
C53 C52 C51 119.6(13)
C53 C52 H52 120.2
C51 C52 H52 120.2
C52 C53 C54 121.2(13)
C52 C53 H53 119.4
C54 C53 H53 119.4
C55 C54 C53 117.9(13)
C55 C54 H54 121.0
C53 C54 H54 121.0
N5 C55 C54 121.9(14)
N5 C55 H55 119.0
C54 C55 H55 119.0
C66 C61 C62 119.9(13)
C66 C61 N6 120.3(11)
C62 C61 N6 119.8(12)
C61 C62 C63 120.8(12)
C61 C62 H62 119.6
C63 C62 H62 119.6
C64 C63 C62 118.3(11)
C64 C63 H63 120.8
C62 C63 H63 120.8
C63 C64 C65 120.5(13)
C63 C64 H64 119.8
C65 C64 H64 119.8
C66 C65 C64 120.4(12)
C66 C65 H65 119.8
C64 C65 H65 119.8
C61 C66 C65 120.1(12)
C61 C66 H66 120.0
C65 C66 H66 120.0
N8 C71 N7 118.0(10)
N8 C71 C72 125.0(12)
N7 C71 C72 117.0(12)
C73 C72 C71 123.1(12)
C73 C72 H72 118.5
C71 C72 H72 118.5
C72 C73 C74 117.4(11)
C72 C73 H73 121.3
C74 C73 H73 121.3
C75 C74 C73 120.4(13)
C75 C74 H74 119.8
C73 C74 H74 119.8
C74 C75 N7 122.6(13)
C74 C75 H75 118.7
N7 C75 H75 118.7
C86 C81 C82 118.5(12)
C86 C81 N8 121.2(10)
C82 C81 N8 120.2(12)
C83 C82 C81 120.1(12)
C83 C82 H82 120.0
C81 C82 H82 120.0
C82 C83 C84 120.7(11)
C82 C83 H83 119.7
C84 C83 H83 119.7
C85 C84 C83 119.2(12)
C85 C84 H84 120.4
C83 C84 H84 120.4
C84 C85 C86 120.7(13)
C84 C85 H85 119.6
C86 C85 H85 119.6
C81 C86 C85 120.8(12)
C81 C86 H86 119.6
C85 C86 H86 119.6
C92 C91 H91A 109.5
C92 C91 H91B 109.5
H91A C91 H91B 109.5
C92 C91 H91C 109.5
H91A C91 H91C 109.5
H91B C91 H91C 109.5
C91 C92 C93 114(3)
C91 C92 H92A 108.7
C93 C92 H92A 108.7
C91 C92 H92B 108.7
C93 C92 H92B 108.7
H92A C92 H92B 107.6
C94 C93 C92 127(3)
C94 C93 H93A 105.5
C92 C93 H93A 105.5
C94 C93 H93B 105.5
C92 C93 H93B 105.5
H93A C93 H93B 106.0
C95 C94 C93 125(4)
C95 C94 H94A 106.2
C93 C94 H94A 106.2
C95 C94 H94B 106.2
C93 C94 H94B 106.2
H94A C94 H94B 106.4
C94 C95 H95A 109.5
C94 C95 H95B 109.5
H95A C95 H95B 109.5
C94 C95 H95C 109.5
H95A C95 H95C 109.5
H95B C95 H95C 109.5

loop_
_geom_bond_atom_site_label_1
_geom_bond_atom_site_label_2
_geom_bond_distance
Ru1 C1 2.071(13)
Ru1 N7 2.088(8)
Ru1 N1 2.096(9)
Ru1 N5 2.102(9)
Ru1 N3 2.120(9)
Ru1 Ru2 2.3084(14)
Ru2 N8 2.038(8)
Ru2 N4 2.040(8)
Ru2 N6 2.058(9)
Ru2 N2 2.064(9)
N1 C11 1.360(14)
N1 C15 1.363(13)
N2 C11 1.358(14)
N2 C21 1.393(13)
N3 C35 1.314(14)
N3 C31 1.365(14)
N4 C31 1.320(14)
N4 C4` 1.402(14)
N5 C55 1.364(14)
N5 C51 1.374(15)
N6 C51 1.354(14)
N6 C61 1.416(14)
N7 C75 1.361(14)
N7 C71 1.368(14)
N8 C71 1.358(14)
N8 C81 1.412(14)
C1 C2 1.17(2)
C2 C5 1.47(3)
C3 C41 1.13(3)
C3 C5 1.44(3)
C5 C6 1.32(2)
C6 C8 1.45(2)
C6 C7 1.46(3)
C7 H7A 0.9800
C7 H7B 0.9800
C7 H7C 0.9800
C8 H8A 0.9800
C8 H8B 0.9800
C8 H8C 0.9800
C11 C12 1.402(15)
C12 C13 1.371(15)
C12 H12 0.9500
C13 C14 1.385(17)
C13 H13 0.9500
C14 C15 1.336(15)
C14 H14 0.9500
C15 H15 0.9500
C21 C22 1.398(15)
C21 C26 1.404(15)
C22 C23 1.348(15)
C22 H22 0.9500
C23 C24 1.382(17)
C23 H23 0.9500
C24 C25 1.369(17)
C24 H24 0.9500
C25 C26 1.381(16)
C25 H25 0.9500
C26 H26 0.9500
C31 C32 1.437(15)
C32 C33 1.355(16)
C32 H32 0.9500
C33 C34 1.352(17)
C33 H33 0.9500
C34 C35 1.378(16)
C34 H34 0.9500
C35 H35 0.9500
C41 H41 0.9500
C42 C43 1.384(16)
C42 C4` 1.408(15)
C42 H42 0.9500
C43 C44 1.380(17)
C43 H43 0.9500
C44 C45 1.323(16)
C44 H44 0.9500
C45 C46 1.382(16)
C45 H45 0.9500
C46 C4` 1.385(14)
C46 H46 0.9500
C51 C52 1.405(15)
C52 C53 1.351(16)
C52 H52 0.9500
C53 C54 1.395(17)
C53 H53 0.9500
C54 C55 1.381(16)
C54 H54 0.9500
C55 H55 0.9500
C61 C66 1.353(15)
C61 C62 1.381(14)
C62 C63 1.395(15)
C62 H62 0.9500
C63 C64 1.368(16)
C63 H63 0.9500
C64 C65 1.380(16)
C64 H64 0.9500
C65 C66 1.376(15)
C65 H65 0.9500
C66 H66 0.9500
C71 C72 1.436(15)
C72 C73 1.346(16)
C72 H72 0.9500
C73 C74 1.382(17)
C73 H73 0.9500
C74 C75 1.361(16)
C74 H74 0.9500
C75 H75 0.9500
C81 C86 1.373(16)
C81 C82 1.377(14)
C82 C83 1.370(16)
C82 H82 0.9500
C83 C84 1.379(16)
C83 H83 0.9500
C84 C85 1.344(17)
C84 H84 0.9500
C85 C86 1.374(16)
C85 H85 0.9500
C86 H86 0.9500
C91 C92 1.40(4)
C91 H91A 0.9800
C91 H91B 0.9800
C91 H91C 0.9800
C92 C93 1.62(4)
C92 H92A 0.9900
C92 H92B 0.9900
C93 C94 1.54(5)
C93 H93A 0.9900
C93 H93B 0.9900
C94 C95 1.43(5)
C94 H94A 0.9900
C94 H94B 0.9900
C95 H95A 0.9800
C95 H95B 0.9800
C95 H95C 0.9800

loop_
_geom_torsion_atom_site_label_1
_geom_torsion_atom_site_label_2
_geom_torsion_atom_site_label_3
_geom_torsion_atom_site_label_4
_geom_torsion
C3 C5 C6 C8 -4(3)
C2 C5 C6 C8 -179.3(17)
C3 C5 C6 C7 177(2)
C2 C5 C6 C7 2(3)
C21 N2 C11 N1 -165.7(9)
Ru2 N2 C11 N1 7.8(12)
C21 N2 C11 C12 17.1(16)
Ru2 N2 C11 C12 -169.4(8)
C15 N1 C11 N2 -173.4(9)
Ru1 N1 C11 N2 10.7(13)
C15 N1 C11 C12 3.9(14)
Ru1 N1 C11 C12 -171.9(7)
N2 C11 C12 C13 172.6(10)
N1 C11 C12 C13 -4.5(16)
C11 C12 C13 C14 2.5(17)
C12 C13 C14 C15 0.0(18)
C13 C14 C15 N1 -0.5(18)
C11 N1 C15 C14 -1.5(16)
Ru1 N1 C15 C14 174.3(9)
C11 N2 C21 C22 -128.5(11)
Ru2 N2 C21 C22 57.8(11)
C11 N2 C21 C26 57.5(13)
Ru2 N2 C21 C26 -116.1(10)
N2 C21 C22 C23 -175.1(8)
C26 C21 C22 C23 -1.0(15)
C21 C22 C23 C24 0.4(16)
C22 C23 C24 C25 -0.6(17)
C23 C24 C25 C26 1.3(19)
C24 C25 C26 C21 -1.8(19)
N2 C21 C26 C25 175.7(10)
C22 C21 C26 C25 1.7(16)
C4` N4 C31 N3 -164.0(10)
Ru2 N4 C31 N3 8.3(14)
C4` N4 C31 C32 17.9(16)
Ru2 N4 C31 C32 -169.8(8)
C35 N3 C31 N4 -171.1(11)
Ru1 N3 C31 N4 10.8(13)
C35 N3 C31 C32 7.1(16)
Ru1 N3 C31 C32 -171.0(7)
N4 C31 C32 C33 175.1(12)
N3 C31 C32 C33 -3.0(17)
C31 C32 C33 C34 -1(2)
C32 C33 C34 C35 1(2)
C31 N3 C35 C34 -8(2)
Ru1 N3 C35 C34 170.2(12)
C33 C34 C35 N3 4(2)
C4` C42 C43 C44 1.3(18)
C42 C43 C44 C45 0.3(19)
C43 C44 C45 C46 -0.3(19)
C44 C45 C46 C4` -1.3(17)
C45 C46 C4` N4 -179.9(10)
C45 C46 C4` C42 2.7(15)
C31 N4 C4` C46 75.8(13)
Ru2 N4 C4` C46 -96.4(10)
C31 N4 C4` C42 -106.9(13)
Ru2 N4 C4` C42 80.8(11)
C43 C42 C4` C46 -2.7(16)
C43 C42 C4` N4 179.9(11)
C61 N6 C51 N5 -164.8(9)
Ru2 N6 C51 N5 11.1(12)
C61 N6 C51 C52 18.5(15)
Ru2 N6 C51 C52 -165.6(8)
C55 N5 C51 N6 -174.9(9)
Ru1 N5 C51 N6 8.5(12)
C55 N5 C51 C52 1.9(15)
Ru1 N5 C51 C52 -174.7(7)
N6 C51 C52 C53 174.9(11)
N5 C51 C52 C53 -1.7(16)
C51 C52 C53 C54 1.1(18)
C52 C53 C54 C55 -0.6(19)
C51 N5 C55 C54 -1.5(16)
Ru1 N5 C55 C54 175.1(9)
C53 C54 C55 N5 0.8(18)
C51 N6 C61 C66 -124.7(11)
Ru2 N6 C61 C66 59.3(11)
C51 N6 C61 C62 56.4(12)
Ru2 N6 C61 C62 -119.6(9)
C66 C61 C62 C63 -0.1(14)
N6 C61 C62 C63 178.8(9)
C61 C62 C63 C64 1.1(15)
C62 C63 C64 C65 -1.1(16)
C63 C64 C65 C66 0.2(16)
C62 C61 C66 C65 -0.9(15)
N6 C61 C66 C65 -179.8(8)
C64 C65 C66 C61 0.9(15)
C81 N8 C71 N7 -164.4(9)
Ru2 N8 C71 N7 9.6(12)
C81 N8 C71 C72 16.6(15)
Ru2 N8 C71 C72 -169.4(8)
C75 N7 C71 N8 -175.7(9)
Ru1 N7 C71 N8 8.7(12)
C75 N7 C71 C72 3.4(14)
Ru1 N7 C71 C72 -172.3(7)
N8 C71 C72 C73 175.2(11)
N7 C71 C72 C73 -3.8(16)
C71 C72 C73 C74 1.2(19)
C72 C73 C74 C75 2(2)
C73 C74 C75 N7 -2.1(19)
C71 N7 C75 C74 -0.6(16)
Ru1 N7 C75 C74 174.8(9)
C71 N8 C81 C86 -118.6(12)
Ru2 N8 C81 C86 67.4(12)
C71 N8 C81 C82 65.7(13)
Ru2 N8 C81 C82 -108.4(10)
C86 C81 C82 C83 1.0(17)
N8 C81 C82 C83 176.8(10)
C81 C82 C83 C84 0.2(18)
C82 C83 C84 C85 -2.6(19)
C83 C84 C85 C86 4(2)
C82 C81 C86 C85 0.1(18)
N8 C81 C86 C85 -175.7(11)
C84 C85 C86 C81 -3(2)
C91 C92 C93 C94 -173(4)
C92 C93 C94 C95 168(4)
